data_1508200
loop_
_publ_author_name
'Symes, Mark D.'
'Kitson, Philip J.'
'Yan, Jun'
'Richmond, Craig J.'
'Cooper, Geoffrey J. T.'
'Bowman, Richard W.'
'Vilbrandt, Turlif'
'Cronin, Leroy'

_publ_section_title
;
 Integrated 3D-printed reactionware for chemical synthesis and analysis.
;
_journal_issue 5
_journal_name_full 'Nature chemistry'
_journal_page_first 349
_journal_page_last 354
_journal_paper_doi 10.1038/nchem.1313
_journal_volume 4
_journal_year 2012
_chemical_formula_moiety '(C21 H17 N2 O +) (Br -)'
_chemical_formula_sum 'C21 H17 Br N2 O'
_chemical_formula_weight 393.28
_space_group_IT_number 14
_symmetry_cell_setting monoclinic
_symmetry_space_group_name_Hall '-P 2yn'
_symmetry_space_group_name_H-M 'P 1 21/n 1'
_atom_sites_solution_hydrogens geom
_atom_sites_solution_primary direct
_atom_sites_solution_secondary difmap
_audit_creation_method SHELXL-97
_cell_angle_alpha 90.00
_cell_angle_beta 101.341(3)
_cell_angle_gamma 90.00
_cell_formula_units_Z 4
_cell_length_a 9.0792(3)
_cell_length_b 13.8548(4)
_cell_length_c 13.5655(4)
_cell_measurement_reflns_used 8241
_cell_measurement_temperature 150(2)
_cell_measurement_theta_max 22.6
_cell_measurement_theta_min 2.3
_cell_volume 1673.09(9)
_computing_cell_refinement
;
CrysAlis RED, Oxford Diffraction Ltd.,
Version 1.171.32.15 (release 10-01-2008 CrysAlis171 .NET)
(compiled Jan 10 2008,16:37:18)
;
_computing_data_collection
;
CrysAlis CCD, Oxford Diffraction Ltd.,
Version 1.171.32.15 (release 10-01-2008 CrysAlis171 .NET)
(compiled Jan 10 2008,16:37:18)
;
_computing_data_reduction
;
CrysAlis RED, Oxford Diffraction Ltd.,
Version 1.171.32.15 (release 10-01-2008 CrysAlis171 .NET)
(compiled Jan 10 2008,16:37:18)
;
_computing_molecular_graphics Mercury
_computing_publication_material Wingx
_computing_structure_refinement 'SHELXL-97 (Sheldrick, 2008)'
_computing_structure_solution 'SHELXL-97 (Sheldrick, 2008)'
_diffrn_ambient_temperature 150(2)
_diffrn_measured_fraction_theta_full 0.986
_diffrn_measured_fraction_theta_max 0.986
_diffrn_measurement_device_type 'Oxoford Diffraction Gemini CCD'
_diffrn_measurement_method '\w & \p scans'
_diffrn_radiation_monochromator graphite
_diffrn_radiation_source 'fine-focus sealed tube'
_diffrn_radiation_type MoK\a
_diffrn_radiation_wavelength 0.71073
_diffrn_reflns_av_R_equivalents 0.0438
_diffrn_reflns_av_sigmaI/netI 0.0399
_diffrn_reflns_limit_h_max 9
_diffrn_reflns_limit_h_min -10
_diffrn_reflns_limit_k_max 16
_diffrn_reflns_limit_k_min -16
_diffrn_reflns_limit_l_max 16
_diffrn_reflns_limit_l_min -16
_diffrn_reflns_number 8241
_diffrn_reflns_theta_full 25.49
_diffrn_reflns_theta_max 25.49
_diffrn_reflns_theta_min 3.32
_diffrn_standards_decay_% none
_diffrn_standards_interval_count none
_diffrn_standards_interval_time none
_diffrn_standards_number none
_exptl_absorpt_coefficient_mu 2.468
_exptl_absorpt_correction_T_max 0.125
_exptl_absorpt_correction_T_min 0.023
_exptl_absorpt_correction_type analytical
_exptl_absorpt_process_details
;
CrysAlis RED, Oxford Diffraction Ltd.,
Version 1.171.32.15 (release 10-01-2008 CrysAlis171 .NET)
(compiled Jan 10 2008,16:37:18)
Analytical numeric absorption correction using a multifaceted crystal
            model based on expressions derived by R.C. Clark & J.S. Reid.
(Clark, R. C. & Reid, J. S. (1995). Acta Cryst. A51, 887-897)
;
_exptl_crystal_colour brown
_exptl_crystal_density_diffrn 1.561
_exptl_crystal_density_meas ?
_exptl_crystal_density_method 'not measured'
_exptl_crystal_description needle
_exptl_crystal_F_000 800
_exptl_crystal_size_max 0.16
_exptl_crystal_size_mid 0.10
_exptl_crystal_size_min 0.08
_refine_diff_density_max 0.612
_refine_diff_density_min -0.397
_refine_diff_density_rms 0.067
_refine_ls_extinction_method none
_refine_ls_goodness_of_fit_ref 0.962
_refine_ls_hydrogen_treatment mixed
_refine_ls_matrix_type full
_refine_ls_number_parameters 294
_refine_ls_number_reflns 3059
_refine_ls_number_restraints 0
_refine_ls_restrained_S_all 0.962
_refine_ls_R_factor_all 0.0449
_refine_ls_R_factor_gt 0.0316
_refine_ls_shift/su_max 0.001
_refine_ls_shift/su_mean 0.000
_refine_ls_structure_factor_coef Fsqd
_refine_ls_weighting_details 'calc w=1/[\s^2^(Fo^2^)+(0.0539P)^2^+0.0000P] where P=(Fo^2^+2Fc^2^)/3'
_refine_ls_weighting_scheme calc
_refine_ls_wR_factor_gt 0.0779
_refine_ls_wR_factor_ref 0.0834
_reflns_number_gt 2311
_reflns_number_total 3059
_reflns_threshold_expression >2\s(I)
_cod_data_source_file nchem.1313-s6.cif
_cod_data_source_block cjr0791c
_cod_depositor_comments
;
  Moved the _audit_creation_method data item out of the loop.

  Antanas Vaitkus,
  2019-03-01

The following automatic conversions were performed:

'_exptl_crystal_density_meas' value 'none' was changed to '?' - the
value is perceived as not measured.

Automatic conversion script
Id: cif_fix_values 3008 2015-01-20 13:52:24Z robertas 
;
_cod_original_sg_symbol_Hall -P2yn
_cod_original_sg_symbol_H-M P2(1)/n
_cod_database_code 1508200

loop_
_symmetry_equiv_pos_as_xyz
'x, y, z'
'-x+1/2, y+1/2, -z+1/2'
'-x, -y, -z'
'x-1/2, -y-1/2, z-1/2'

loop_
_atom_site_label
_atom_site_type_symbol
_atom_site_fract_x
_atom_site_fract_y
_atom_site_fract_z
_atom_site_U_iso_or_equiv
_atom_site_adp_type
_atom_site_occupancy
_atom_site_symmetry_multiplicity
_atom_site_calc_flag
H1 H 1.331(3) 0.4543(19) 0.987(2) 0.038(8) Uiso 1 1 d
H2 H 1.391(3) 0.3823(19) 1.141(2) 0.042(8) Uiso 1 1 d
H3 H 1.209(3) 0.300(2) 1.209(3) 0.059(9) Uiso 1 1 d
H4 H 0.981(4) 0.291(2) 1.120(2) 0.051(9) Uiso 1 1 d
H8 H 0.753(3) 0.278(2) 1.036(2) 0.043(8) Uiso 1 1 d
H9 H 0.523(3) 0.280(2) 0.938(2) 0.038(7) Uiso 1 1 d
H10 H 0.469(3) 0.3531(19) 0.779(2) 0.042(8) Uiso 1 1 d
H11 H 0.656(3) 0.4258(18) 0.721(2) 0.040(8) Uiso 1 1 d
H14A H 1.215(3) 0.5607(19) 0.851(2) 0.037(7) Uiso 1 1 d
H14B H 1.269(3) 0.461(2) 0.807(2) 0.045(8) Uiso 1 1 d
H15A H 1.126(3) 0.487(2) 0.658(3) 0.060(9) Uiso 1 1 d
H15B H 1.077(3) 0.5989(19) 0.696(2) 0.037(7) Uiso 1 1 d
H17 H 0.761(3) 0.6080(18) 0.603(2) 0.033(7) Uiso 1 1 d
H18 H 0.608(3) 0.5884(18) 0.443(2) 0.037(7) Uiso 1 1 d
H19 H 0.581(4) 0.381(2) 0.316(3) 0.063(12) Uiso 1 1 d
H20 H 0.736(3) 0.3090(18) 0.4495(18) 0.027(7) Uiso 1 1 d
H21 H 0.890(3) 0.3301(18) 0.609(2) 0.030(7) Uiso 1 1 d
C1 C 1.2639(4) 0.4212(2) 1.0105(2) 0.0413(7) Uani 1 1 d
C2 C 1.2997(4) 0.3807(2) 1.1056(2) 0.0511(9) Uani 1 1 d
C3 C 1.1925(4) 0.3324(2) 1.1459(2) 0.0512(8) Uani 1 1 d
C4 C 1.0501(4) 0.32146(19) 1.0914(2) 0.0429(7) Uani 1 1 d
C5 C 1.0073(3) 0.36037(16) 0.99370(19) 0.0336(6) Uani 1 1 d
C6 C 1.1179(3) 0.41116(16) 0.95535(18) 0.0322(6) Uani 1 1 d
C7 C 0.8569(3) 0.35266(16) 0.93326(19) 0.0328(6) Uani 1 1 d
C8 C 0.7384(3) 0.30761(19) 0.9692(2) 0.0399(7) Uani 1 1 d
C9 C 0.5960(4) 0.3061(2) 0.9124(2) 0.0444(7) Uani 1 1 d
C10 C 0.5631(3) 0.3497(2) 0.8186(2) 0.0408(7) Uani 1 1 d
C11 C 0.6759(3) 0.39435(18) 0.7807(2) 0.0343(6) Uani 1 1 d
C12 C 0.8228(3) 0.39498(16) 0.83610(19) 0.0285(5) Uani 1 1 d
C13 C 0.9434(3) 0.44229(15) 0.79956(18) 0.0269(5) Uani 1 1 d
C14 C 1.1840(3) 0.5044(2) 0.8098(2) 0.0358(6) Uani 1 1 d
C15 C 1.0899(3) 0.5261(2) 0.7077(2) 0.0435(7) Uani 1 1 d
C16 C 0.8379(3) 0.47011(17) 0.61787(18) 0.0304(5) Uani 1 1 d
C17 C 0.7545(3) 0.54621(18) 0.5700(2) 0.0363(6) Uani 1 1 d
C18 C 0.6643(3) 0.53227(19) 0.4762(2) 0.0379(6) Uani 1 1 d
C19 C 0.6566(3) 0.44142(18) 0.43127(18) 0.0331(6) Uani 1 1 d
C20 C 0.7390(3) 0.36523(18) 0.48031(19) 0.0316(6) Uani 1 1 d
C21 C 0.8319(3) 0.37949(18) 0.57248(19) 0.0305(6) Uani 1 1 d
N1 N 1.0788(2) 0.45161(14) 0.86011(16) 0.0297(5) Uani 1 1 d
N2 N 0.9409(2) 0.48593(14) 0.71173(15) 0.0314(5) Uani 1 1 d
Br Br 0.17125(3) 0.253924(16) 0.726793(18) 0.03420(12) Uani 1 1 d
O1 O 0.5683(2) 0.43252(16) 0.33777(15) 0.0428(5) Uani 1 1 d

loop_
_atom_site_aniso_label
_atom_site_aniso_U_11
_atom_site_aniso_U_22
_atom_site_aniso_U_33
_atom_site_aniso_U_23
_atom_site_aniso_U_13
_atom_site_aniso_U_12
C1 0.0405(17) 0.0358(14) 0.0433(17) -0.0093(13) -0.0024(14) 0.0060(13)
C2 0.056(2) 0.0422(16) 0.0430(19) -0.0124(15) -0.0208(16) 0.0178(15)
C3 0.078(3) 0.0406(16) 0.0285(16) -0.0005(13) -0.0053(16) 0.0189(16)
C4 0.065(2) 0.0329(14) 0.0300(15) 0.0006(12) 0.0062(15) 0.0137(14)
C5 0.0428(15) 0.0284(12) 0.0291(13) -0.0030(11) 0.0059(11) 0.0085(11)
C6 0.0376(15) 0.0268(12) 0.0288(14) -0.0063(10) -0.0016(12) 0.0093(10)
C7 0.0435(16) 0.0248(11) 0.0315(14) -0.0020(10) 0.0107(12) 0.0042(11)
C8 0.0530(19) 0.0334(14) 0.0373(16) 0.0014(12) 0.0188(14) 0.0013(12)
C9 0.0454(18) 0.0374(15) 0.0579(19) -0.0026(13) 0.0284(16) -0.0065(13)
C10 0.0323(16) 0.0419(15) 0.0495(18) -0.0068(13) 0.0112(14) -0.0012(12)
C11 0.0318(14) 0.0367(13) 0.0347(15) -0.0023(12) 0.0075(12) 0.0016(11)
C12 0.0293(13) 0.0268(11) 0.0301(13) -0.0040(10) 0.0077(11) 0.0006(10)
C13 0.0291(13) 0.0241(11) 0.0266(13) -0.0021(10) 0.0032(10) 0.0032(10)
C14 0.0330(15) 0.0335(13) 0.0411(16) -0.0060(12) 0.0075(12) -0.0055(12)
C15 0.0442(18) 0.0507(18) 0.0358(16) -0.0037(14) 0.0084(13) -0.0177(14)
C16 0.0325(14) 0.0333(13) 0.0245(13) 0.0016(10) 0.0036(10) -0.0026(10)
C17 0.0442(16) 0.0306(13) 0.0338(15) -0.0006(11) 0.0068(12) 0.0024(12)
C18 0.0420(16) 0.0353(13) 0.0350(15) 0.0055(12) 0.0041(12) 0.0094(12)
C19 0.0325(15) 0.0414(14) 0.0248(13) 0.0036(11) 0.0039(11) 0.0026(11)
C20 0.0372(15) 0.0281(13) 0.0287(13) -0.0002(11) 0.0046(11) 0.0005(11)
C21 0.0320(14) 0.0300(12) 0.0287(14) 0.0042(11) 0.0040(11) -0.0003(11)
N1 0.0272(11) 0.0286(10) 0.0330(12) -0.0021(9) 0.0052(9) -0.0009(8)
N2 0.0339(12) 0.0319(11) 0.0274(11) 0.0000(9) 0.0033(9) -0.0049(9)
Br 0.03458(17) 0.03431(16) 0.03200(17) -0.00210(11) 0.00241(11) 0.00287(11)
O1 0.0449(12) 0.0492(12) 0.0299(11) 0.0003(9) -0.0035(9) 0.0113(10)

loop_
_atom_type_symbol
_atom_type_description
_atom_type_scat_dispersion_real
_atom_type_scat_dispersion_imag
_atom_type_scat_source
C C 0.0033 0.0016 'International Tables Vol C Tables 4.2.6.8 and 6.1.1.4'
H H 0.0000 0.0000 'International Tables Vol C Tables 4.2.6.8 and 6.1.1.4'
N N 0.0061 0.0033 'International Tables Vol C Tables 4.2.6.8 and 6.1.1.4'
Br Br -0.2901 2.4595 'International Tables Vol C Tables 4.2.6.8 and 6.1.1.4'
O O 0.0106 0.0060 'International Tables Vol C Tables 4.2.6.8 and 6.1.1.4'

loop_
_geom_angle_atom_site_label_1
_geom_angle_atom_site_label_2
_geom_angle_atom_site_label_3
_geom_angle
C2 C1 C6 118.9(3)
C2 C1 H1 120.4(19)
C6 C1 H1 120.7(19)
C3 C2 C1 120.7(3)
C3 C2 H2 118(2)
C1 C2 H2 122(2)
C4 C3 C2 120.4(3)
C4 C3 H3 114(2)
C2 C3 H3 125.6(19)
C3 C4 C5 121.5(3)
C3 C4 H4 119(2)
C5 C4 H4 120(2)
C6 C5 C4 116.9(3)
C6 C5 C7 119.2(2)
C4 C5 C7 123.8(3)
N1 C6 C1 120.1(3)
N1 C6 C5 118.4(2)
C1 C6 C5 121.5(3)
C8 C7 C12 117.5(2)
C8 C7 C5 122.3(2)
C12 C7 C5 120.2(2)
C9 C8 C7 120.8(3)
C9 C8 H8 117.2(18)
C7 C8 H8 122.0(18)
C8 C9 C10 121.3(3)
C8 C9 H9 119.0(19)
C10 C9 H9 119.6(19)
C11 C10 C9 119.7(3)
C11 C10 H10 116.0(19)
C9 C10 H10 124.2(19)
C10 C11 C12 120.2(3)
C10 C11 H11 121.3(18)
C12 C11 H11 118.4(18)
C11 C12 C7 120.5(2)
C11 C12 C13 121.8(2)
C7 C12 C13 117.7(2)
N2 C13 N1 110.8(2)
N2 C13 C12 129.2(2)
N1 C13 C12 119.9(2)
N1 C14 C15 102.9(2)
N1 C14 H14A 105.8(17)
C15 C14 H14A 114.5(16)
N1 C14 H14B 107.4(17)
C15 C14 H14B 113.1(17)
H14A C14 H14B 112(2)
N2 C15 C14 104.4(2)
N2 C15 H15A 104.9(19)
C14 C15 H15A 108.6(19)
N2 C15 H15B 107.4(15)
C14 C15 H15B 111.4(15)
H15A C15 H15B 119(2)
C17 C16 C21 120.6(2)
C17 C16 N2 120.0(2)
C21 C16 N2 119.3(2)
C16 C17 C18 119.7(2)
C16 C17 H17 118.4(16)
C18 C17 H17 121.8(16)
C17 C18 C19 119.8(2)
C17 C18 H18 117.7(15)
C19 C18 H18 122.5(15)
O1 C19 C20 122.7(2)
O1 C19 C18 117.2(2)
C20 C19 C18 120.1(2)
C21 C20 C19 120.2(2)
C21 C20 H20 120.8(16)
C19 C20 H20 118.8(16)
C20 C21 C16 119.6(2)
C20 C21 H21 123.5(15)
C16 C21 H21 116.9(15)
C13 N1 C6 124.4(2)
C13 N1 C14 111.3(2)
C6 N1 C14 124.1(2)
C13 N2 C16 128.0(2)
C13 N2 C15 110.5(2)
C16 N2 C15 117.8(2)
C19 O1 H19 109(3)

loop_
_geom_bond_atom_site_label_1
_geom_bond_atom_site_label_2
_geom_bond_distance
C1 C2 1.385(5)
C1 C6 1.396(4)
C1 H1 0.87(3)
C2 C3 1.380(5)
C2 H2 0.87(3)
C3 C4 1.366(5)
C3 H3 0.95(3)
C4 C5 1.413(4)
C4 H4 0.90(3)
C5 C6 1.407(4)
C5 C7 1.452(4)
C6 N1 1.389(3)
C7 C8 1.411(4)
C7 C12 1.420(4)
C8 C9 1.369(4)
C8 H8 0.98(3)
C9 C10 1.387(4)
C9 H9 0.89(3)
C10 C11 1.379(4)
C10 H10 0.92(3)
C11 C12 1.396(4)
C11 H11 0.91(3)
C12 C13 1.445(3)
C13 N2 1.332(3)
C13 N1 1.344(3)
C14 N1 1.473(3)
C14 C15 1.508(4)
C14 H14A 0.97(3)
C14 H14B 0.98(3)
C15 N2 1.474(3)
C15 H15A 0.97(3)
C15 H15B 1.02(3)
C16 C17 1.384(3)
C16 C21 1.395(3)
C16 N2 1.441(3)
C17 C18 1.384(4)
C17 H17 0.97(3)
C18 C19 1.394(4)
C18 H18 0.99(3)
C19 O1 1.366(3)
C19 C20 1.386(3)
C20 C21 1.378(4)
C20 H20 0.88(3)
C21 H21 0.94(3)
O1 H19 0.79(3)

loop_
_cod_related_entry_id
_cod_related_entry_database
_cod_related_entry_code
1 ChemSpider 30651963
